data_1566682
loop_
_publ_author_name
'Li, Gonglin'
'Zhang, Yan'
'Zeng, Hongkun'
'Feng, Xiaoming'
'Su, Zhishan'
'Lin, Lili'

_publ_section_title
;
 Water Enables Diastereodivergency in Bispidine-Based Chiral
 Amine-Catalyzed Asymmetric Mannich Reaction of Cyclic N-Sulfonyl
 Ketimines with Ketones
;
_journal_name_full 'Chemical Science'
_journal_paper_doi 10.1039/D2SC00446A
_journal_year 2022
_chemical_absolute_configuration ad
_chemical_formula_moiety 'C16 H19 N O6 S'
_chemical_formula_sum 'C16 H19 N O6 S'
_chemical_formula_weight 353.38
_space_group_crystal_system orthorhombic
_space_group_IT_number 19
_space_group_name_Hall 'P 2ac 2ab'
_space_group_name_H-M_alt 'P 21 21 21'
_atom_sites_solution_hydrogens mixed
_atom_sites_solution_primary dual
_atom_sites_solution_secondary difmap
_audit_creation_method SHELXL-2018/3
_audit_update_record
;
2020-05-08 deposited with the CCDC.	2022-03-21 downloaded from the CCDC.
;
_cell_angle_alpha 90
_cell_angle_beta 90
_cell_angle_gamma 90
_cell_formula_units_Z 4
_cell_length_a 8.0346(3)
_cell_length_b 12.6210(5)
_cell_length_c 16.5455(6)
_cell_measurement_reflns_used 9945
_cell_measurement_temperature 169(2)
_cell_measurement_theta_max 80.57
_cell_measurement_theta_min 4.41
_cell_volume 1677.79(11)
_computing_cell_refinement 'Bruker SAINT'
_computing_data_collection 'Bruker APEX3'
_computing_data_reduction 'Bruker SAINT'
_computing_molecular_graphics 'Bruker SHELXTL'
_computing_publication_material 'Bruker SHELXTL'
_computing_structure_refinement 'SHELXL-2018/3 (Sheldrick, 2018)'
_computing_structure_solution 'SHELXT (Sheldrick 2008)'
_diffrn_ambient_temperature 169(2)
_diffrn_measured_fraction_theta_full 0.995
_diffrn_measured_fraction_theta_max 0.983
_diffrn_measurement_device_type 'Bruker D8 Photon II'
_diffrn_measurement_method '\f and \w scans'
_diffrn_radiation_type CuK\a
_diffrn_radiation_wavelength 1.54178
_diffrn_reflns_av_R_equivalents 0.0483
_diffrn_reflns_av_unetI/netI 0.0396
_diffrn_reflns_Laue_measured_fraction_full 0.995
_diffrn_reflns_Laue_measured_fraction_max 0.983
_diffrn_reflns_limit_h_max 8
_diffrn_reflns_limit_h_min -10
_diffrn_reflns_limit_k_max 16
_diffrn_reflns_limit_k_min -16
_diffrn_reflns_limit_l_max 19
_diffrn_reflns_limit_l_min -20
_diffrn_reflns_number 16353
_diffrn_reflns_point_group_measured_fraction_full 0.991
_diffrn_reflns_point_group_measured_fraction_max 0.960
_diffrn_reflns_theta_full 67.679
_diffrn_reflns_theta_max 80.536
_diffrn_reflns_theta_min 4.406
_exptl_absorpt_coefficient_mu 2.007
_exptl_absorpt_correction_T_max 0.9152
_exptl_absorpt_correction_T_min 0.7213
_exptl_absorpt_correction_type numerical
_exptl_absorpt_process_details 'SADABS (Krause et al., 2015)'
_exptl_crystal_colour colourless
_exptl_crystal_density_diffrn 1.399
_exptl_crystal_description block
_exptl_crystal_F_000 744
_exptl_crystal_recrystallization_method 'Re-crystallisation from solvent: DCM, Hexane'
_exptl_crystal_size_max 0.162
_exptl_crystal_size_mid 0.151
_exptl_crystal_size_min 0.062
_refine_diff_density_max 0.220
_refine_diff_density_min -0.484
_refine_diff_density_rms 0.069
_refine_ls_abs_structure_details
; 
 Flack x determined using 1329 quotients [(I+)-(I-)]/[(I+)+(I-)] 
 (Parsons, Flack and Wagner, Acta Cryst. B69 (2013) 249-259). 
;
_refine_ls_abs_structure_Flack 0.038(9)
_refine_ls_extinction_method none
_refine_ls_goodness_of_fit_ref 1.140
_refine_ls_hydrogen_treatment mixed
_refine_ls_matrix_type full
_refine_ls_number_parameters 223
_refine_ls_number_reflns 3542
_refine_ls_number_restraints 0
_refine_ls_restrained_S_all 1.140
_refine_ls_R_factor_all 0.0456
_refine_ls_R_factor_gt 0.0426
_refine_ls_shift/su_max 0.000
_refine_ls_shift/su_mean 0.000
_refine_ls_structure_factor_coef Fsqd
_refine_ls_weighting_details 'w=1/[\s^2^(Fo^2^)+(0.0536P)^2^+0.8170P] where P=(Fo^2^+2Fc^2^)/3'
_refine_ls_weighting_scheme calc
_refine_ls_wR_factor_gt 0.1163
_refine_ls_wR_factor_ref 0.1184
_reflns_Friedel_coverage 0.699
_reflns_Friedel_fraction_full 0.986
_reflns_Friedel_fraction_max 0.927
_reflns_number_gt 3353
_reflns_number_total 3542
_reflns_threshold_expression 'I > 2\s(I)'
_cod_data_source_file d2sc00446a2.cif
_cod_data_source_block lgl002
_cod_database_code 1566682
_shelx_shelxl_version_number 2018/3
_shelx_space_group_comment
; 
The symmetry employed for this shelxl refinement is uniquely defined 
by the following loop, which should always be used as a source of 
symmetry information in preference to the above space-group names. 
They are only intended as comments. 
;
_shelx_estimated_absorpt_t_min 0.737
_shelx_estimated_absorpt_t_max 0.886

loop_
_space_group_symop_operation_xyz
'x, y, z'
'-x+1/2, -y, z+1/2'
'-x, y+1/2, -z+1/2'
'x+1/2, -y+1/2, -z'

loop_
_atom_site_label
_atom_site_type_symbol
_atom_site_fract_x
_atom_site_fract_y
_atom_site_fract_z
_atom_site_U_iso_or_equiv
_atom_site_adp_type
_atom_site_occupancy
_atom_site_site_symmetry_order
_atom_site_calc_flag
_atom_site_refinement_flags_posn
_atom_site_refinement_flags_adp
_atom_site_refinement_flags_occupancy
_atom_site_disorder_assembly
_atom_site_disorder_group
S S 0.66639(10) 0.75180(6) 0.65041(4) 0.0281(2) Uani 1 1 d . . . . .
O1 O 0.3515(3) 0.6339(2) 0.87772(14) 0.0318(5) Uani 1 1 d . . . . .
O2 O 0.4402(4) 0.7984(2) 0.84793(18) 0.0426(6) Uani 1 1 d . . . . .
O3 O 0.7383(4) 0.6581(3) 0.91865(17) 0.0497(8) Uani 1 1 d . . . . .
O4 O 0.8004(3) 0.7045(2) 0.60635(17) 0.0372(6) Uani 1 1 d . . . . .
O5 O 0.6442(3) 0.86352(19) 0.63886(16) 0.0368(6) Uani 1 1 d . . . . .
O6 O 0.1023(3) 0.4646(2) 0.63705(17) 0.0388(6) Uani 1 1 d . . . . .
N N 0.6832(4) 0.7247(2) 0.74804(18) 0.0314(6) Uani 1 1 d . . . . .
H1N H 0.682(7) 0.787(5) 0.779(3) 0.052(14) Uiso 1 1 d . . . . .
C1 C 0.2232(6) 0.6769(4) 0.9292(3) 0.0472(10) Uani 1 1 d . . . . .
H1A H 0.172840 0.619619 0.960862 0.071 Uiso 1 1 calc R U . . .
H1B H 0.137659 0.710837 0.895885 0.071 Uiso 1 1 calc R U . . .
H1C H 0.272076 0.729366 0.965849 0.071 Uiso 1 1 calc R U . . .
C2 C 0.4472(5) 0.7041(3) 0.8394(2) 0.0294(7) Uani 1 1 d . . . . .
C3 C 0.5589(4) 0.6474(3) 0.77714(19) 0.0262(6) Uani 1 1 d . . . . .
C11 C 0.6418(4) 0.5475(3) 0.8116(2) 0.0267(6) Uani 1 1 d . . . . .
H11 H 0.550893 0.496402 0.825260 0.032 Uiso 1 1 calc R U . . .
C12 C 0.7354(4) 0.5705(3) 0.8890(2) 0.0333(7) Uani 1 1 d . . . . .
C13 C 0.8231(6) 0.4764(4) 0.9261(2) 0.0451(10) Uani 1 1 d . . . . .
H13A H 0.739522 0.425280 0.946387 0.054 Uiso 1 1 calc R U . . .
H13B H 0.891313 0.500232 0.972456 0.054 Uiso 1 1 calc R U . . .
C14 C 0.9348(5) 0.4219(4) 0.8638(3) 0.0485(11) Uani 1 1 d . . . . .
H14A H 1.028496 0.469397 0.849702 0.058 Uiso 1 1 calc R U . . .
H14B H 0.981737 0.356356 0.887471 0.058 Uiso 1 1 calc R U . . .
C15 C 0.8379(5) 0.3946(3) 0.7879(2) 0.0389(8) Uani 1 1 d . . . . .
H15A H 0.913908 0.361913 0.747972 0.047 Uiso 1 1 calc R U . . .
H15B H 0.750494 0.342181 0.801321 0.047 Uiso 1 1 calc R U . . .
C16 C 0.7579(4) 0.4920(3) 0.7511(2) 0.0309(7) Uani 1 1 d . . . . .
H16A H 0.693399 0.471106 0.702666 0.037 Uiso 1 1 calc R U . . .
H16B H 0.845803 0.542049 0.733742 0.037 Uiso 1 1 calc R U . . .
C21 C 0.4483(4) 0.6209(3) 0.70491(19) 0.0250(6) Uani 1 1 d . . . . .
C22 C 0.4865(4) 0.6773(2) 0.63589(19) 0.0268(6) Uani 1 1 d . . . . .
C23 C 0.3948(5) 0.6675(3) 0.5650(2) 0.0314(7) Uani 1 1 d . . . . .
H23 H 0.422231 0.707719 0.518308 0.038 Uiso 1 1 calc R U . . .
C24 C 0.2629(5) 0.5976(3) 0.5643(2) 0.0333(7) Uani 1 1 d . . . . .
H24 H 0.197083 0.590017 0.517016 0.040 Uiso 1 1 calc R U . . .
C25 C 0.2258(4) 0.5378(3) 0.6333(2) 0.0286(7) Uani 1 1 d . . . . .
C26 C 0.3178(4) 0.5494(3) 0.70406(19) 0.0265(6) Uani 1 1 d . . . . .
H26 H 0.291437 0.508992 0.750806 0.032 Uiso 1 1 calc R U . . .
C27 C -0.0153(5) 0.4609(4) 0.5721(3) 0.0455(10) Uani 1 1 d . . . . .
H27A H -0.103083 0.409709 0.584999 0.068 Uiso 1 1 calc R U . . .
H27B H 0.041376 0.439235 0.522333 0.068 Uiso 1 1 calc R U . . .
H27C H -0.064676 0.531204 0.564542 0.068 Uiso 1 1 calc R U . . .

loop_
_atom_site_aniso_label
_atom_site_aniso_U_11
_atom_site_aniso_U_22
_atom_site_aniso_U_33
_atom_site_aniso_U_23
_atom_site_aniso_U_13
_atom_site_aniso_U_12
S 0.0349(4) 0.0241(3) 0.0252(4) 0.0019(3) 0.0052(3) -0.0010(3)
O1 0.0370(12) 0.0337(12) 0.0248(11) 0.0007(9) 0.0068(10) 0.0023(10)
O2 0.0632(17) 0.0291(12) 0.0354(14) -0.0030(11) 0.0038(14) 0.0059(12)
O3 0.0622(19) 0.0530(17) 0.0339(14) -0.0114(12) -0.0135(13) 0.0060(15)
O4 0.0359(13) 0.0355(13) 0.0403(14) 0.0000(11) 0.0127(11) 0.0016(10)
O5 0.0489(14) 0.0251(11) 0.0362(13) 0.0047(10) 0.0062(11) -0.0005(10)
O6 0.0342(12) 0.0452(15) 0.0369(15) -0.0040(11) -0.0064(11) -0.0090(11)
N 0.0385(15) 0.0278(13) 0.0281(14) 0.0022(11) -0.0012(12) -0.0083(11)
C1 0.051(2) 0.051(2) 0.039(2) -0.0021(18) 0.0154(18) 0.0105(19)
C2 0.0380(17) 0.0290(15) 0.0212(15) 0.0008(12) -0.0035(13) 0.0060(13)
C3 0.0310(15) 0.0261(15) 0.0215(14) 0.0010(11) 0.0011(12) -0.0005(12)
C11 0.0286(15) 0.0278(14) 0.0236(15) 0.0033(12) -0.0011(12) -0.0003(12)
C12 0.0304(16) 0.047(2) 0.0220(16) 0.0007(14) -0.0005(13) 0.0063(15)
C13 0.044(2) 0.063(3) 0.0282(18) 0.0077(17) -0.0020(15) 0.019(2)
C14 0.0385(19) 0.066(3) 0.041(2) 0.007(2) -0.0002(16) 0.025(2)
C15 0.0418(18) 0.0365(18) 0.0385(19) 0.0043(15) 0.0058(16) 0.0106(16)
C16 0.0362(16) 0.0308(16) 0.0258(16) 0.0010(13) 0.0020(13) 0.0041(14)
C21 0.0271(14) 0.0262(14) 0.0218(15) -0.0008(12) 0.0000(12) 0.0034(12)
C22 0.0354(16) 0.0245(14) 0.0204(15) 0.0017(12) 0.0014(12) 0.0066(12)
C23 0.0399(17) 0.0360(17) 0.0184(14) 0.0024(12) 0.0018(13) 0.0027(14)
C24 0.0381(18) 0.0395(18) 0.0224(16) -0.0018(13) -0.0040(13) 0.0058(15)
C25 0.0294(15) 0.0297(15) 0.0267(17) -0.0051(12) -0.0017(12) -0.0001(12)
C26 0.0302(15) 0.0275(14) 0.0219(14) 0.0027(11) -0.0002(12) -0.0004(12)
C27 0.0374(19) 0.061(3) 0.038(2) -0.0179(19) -0.0078(16) -0.0043(18)

loop_
_atom_type_symbol
_atom_type_description
_atom_type_scat_dispersion_real
_atom_type_scat_dispersion_imag
_atom_type_scat_source
C C 0.0181 0.0091 'International Tables Vol C Tables 4.2.6.8 and 6.1.1.4'
H H 0.0000 0.0000 'International Tables Vol C Tables 4.2.6.8 and 6.1.1.4'
N N 0.0311 0.0180 'International Tables Vol C Tables 4.2.6.8 and 6.1.1.4'
O O 0.0492 0.0322 'International Tables Vol C Tables 4.2.6.8 and 6.1.1.4'
S S 0.3331 0.5567 'International Tables Vol C Tables 4.2.6.8 and 6.1.1.4'

loop_
_geom_angle_atom_site_label_1
_geom_angle_atom_site_label_2
_geom_angle_atom_site_label_3
_geom_angle
_geom_angle_site_symmetry_1
_geom_angle_site_symmetry_3
_geom_angle_publ_flag
O4 S O5 115.82(16) . . ?
O4 S N 110.46(17) . . ?
O5 S N 110.07(15) . . ?
O4 S C22 109.24(16) . . ?
O5 S C22 114.16(16) . . ?
N S C22 95.19(15) . . ?
C2 O1 C1 116.3(3) . . ?
C25 O6 C27 118.1(3) . . ?
C3 N S 113.5(2) . . ?
O2 C2 O1 125.2(4) . . ?
O2 C2 C3 124.5(3) . . ?
O1 C2 C3 110.2(3) . . ?
N C3 C21 106.4(3) . . ?
N C3 C11 111.7(3) . . ?
C21 C3 C11 111.3(3) . . ?
N C3 C2 107.8(3) . . ?
C21 C3 C2 106.6(3) . . ?
C11 C3 C2 112.6(3) . . ?
C12 C11 C3 111.8(3) . . ?
C12 C11 C16 109.7(3) . . ?
C3 C11 C16 113.2(3) . . ?
O3 C12 C13 123.0(3) . . ?
O3 C12 C11 121.9(3) . . ?
C13 C12 C11 115.1(3) . . ?
C12 C13 C14 110.7(3) . . ?
C15 C14 C13 111.0(3) . . ?
C16 C15 C14 111.5(3) . . ?
C15 C16 C11 111.4(3) . . ?
C22 C21 C26 119.8(3) . . ?
C22 C21 C3 113.9(3) . . ?
C26 C21 C3 126.3(3) . . ?
C21 C22 C23 122.3(3) . . ?
C21 C22 S 110.4(2) . . ?
C23 C22 S 127.2(3) . . ?
C24 C23 C22 118.1(3) . . ?
C23 C24 C25 120.2(3) . . ?
O6 C25 C26 114.9(3) . . ?
O6 C25 C24 124.1(3) . . ?
C26 C25 C24 121.1(3) . . ?
C21 C26 C25 118.6(3) . . ?

loop_
_geom_bond_atom_site_label_1
_geom_bond_atom_site_label_2
_geom_bond_distance
_geom_bond_site_symmetry_2
_geom_bond_publ_flag
S O4 1.430(3) . ?
S O5 1.434(2) . ?
S N 1.657(3) . ?
S C22 1.741(4) . ?
O1 C2 1.334(4) . ?
O1 C1 1.443(5) . ?
O2 C2 1.200(4) . ?
O3 C12 1.210(5) . ?
O6 C25 1.357(4) . ?
O6 C27 1.431(5) . ?
N C3 1.476(4) . ?
C2 C3 1.542(5) . ?
C3 C21 1.526(4) . ?
C3 C11 1.537(4) . ?
C11 C12 1.513(5) . ?
C11 C16 1.537(5) . ?
C12 C13 1.511(5) . ?
C13 C14 1.530(6) . ?
C14 C15 1.517(6) . ?
C15 C16 1.516(5) . ?
C21 C22 1.380(4) . ?
C21 C26 1.385(5) . ?
C22 C23 1.391(5) . ?
C23 C24 1.378(5) . ?
C24 C25 1.400(5) . ?
C25 C26 1.392(5) . ?

loop_
_geom_torsion_atom_site_label_1
_geom_torsion_atom_site_label_2
_geom_torsion_atom_site_label_3
_geom_torsion_atom_site_label_4
_geom_torsion
_geom_torsion_site_symmetry_1
_geom_torsion_site_symmetry_2
_geom_torsion_site_symmetry_3
_geom_torsion_site_symmetry_4
_geom_torsion_publ_flag
O4 S N C3 -107.6(3) . . . . ?
O5 S N C3 123.2(2) . . . . ?
C22 S N C3 5.1(3) . . . . ?
C1 O1 C2 O2 4.2(6) . . . . ?
C1 O1 C2 C3 -171.2(3) . . . . ?
S N C3 C21 -2.2(3) . . . . ?
S N C3 C11 119.5(3) . . . . ?
S N C3 C2 -116.3(3) . . . . ?
O2 C2 C3 N 15.2(5) . . . . ?
O1 C2 C3 N -169.4(3) . . . . ?
O2 C2 C3 C21 -98.8(4) . . . . ?
O1 C2 C3 C21 76.7(3) . . . . ?
O2 C2 C3 C11 138.9(4) . . . . ?
O1 C2 C3 C11 -45.7(4) . . . . ?
N C3 C11 C12 67.9(3) . . . . ?
C21 C3 C11 C12 -173.3(3) . . . . ?
C2 C3 C11 C12 -53.6(4) . . . . ?
N C3 C11 C16 -56.7(4) . . . . ?
C21 C3 C11 C16 62.1(3) . . . . ?
C2 C3 C11 C16 -178.2(3) . . . . ?
C3 C11 C12 O3 1.3(5) . . . . ?
C16 C11 C12 O3 127.8(4) . . . . ?
C3 C11 C12 C13 -179.0(3) . . . . ?
C16 C11 C12 C13 -52.5(4) . . . . ?
O3 C12 C13 C14 -127.7(4) . . . . ?
C11 C12 C13 C14 52.6(5) . . . . ?
C12 C13 C14 C15 -53.2(5) . . . . ?
C13 C14 C15 C16 56.9(5) . . . . ?
C14 C15 C16 C11 -57.5(4) . . . . ?
C12 C11 C16 C15 53.7(4) . . . . ?
C3 C11 C16 C15 179.5(3) . . . . ?
N C3 C21 C22 -2.9(4) . . . . ?
C11 C3 C21 C22 -124.9(3) . . . . ?
C2 C3 C21 C22 111.9(3) . . . . ?
N C3 C21 C26 178.1(3) . . . . ?
C11 C3 C21 C26 56.1(4) . . . . ?
C2 C3 C21 C26 -67.1(4) . . . . ?
C26 C21 C22 C23 1.9(5) . . . . ?
C3 C21 C22 C23 -177.1(3) . . . . ?
C26 C21 C22 S -174.4(2) . . . . ?
C3 C21 C22 S 6.5(3) . . . . ?
O4 S C22 C21 107.0(3) . . . . ?
O5 S C22 C21 -121.5(2) . . . . ?
N S C22 C21 -6.8(3) . . . . ?
O4 S C22 C23 -69.1(3) . . . . ?
O5 S C22 C23 62.3(3) . . . . ?
N S C22 C23 177.1(3) . . . . ?
C21 C22 C23 C24 -0.8(5) . . . . ?
S C22 C23 C24 174.9(3) . . . . ?
C22 C23 C24 C25 -0.9(5) . . . . ?
C27 O6 C25 C26 169.5(3) . . . . ?
C27 O6 C25 C24 -11.3(5) . . . . ?
C23 C24 C25 O6 -177.6(3) . . . . ?
C23 C24 C25 C26 1.6(5) . . . . ?
C22 C21 C26 C25 -1.2(5) . . . . ?
C3 C21 C26 C25 177.7(3) . . . . ?
O6 C25 C26 C21 178.8(3) . . . . ?
C24 C25 C26 C21 -0.5(5) . . . . ?
